data_1533733
loop_
_publ_author_name
'Speka, M.V.'
'Zakharenko, M.I.'
'Markiv, V.Ya.'
'Belyavina, N.M.'

_publ_section_title
;
 Isothermal section of the Y - Ge - Ga system at 600 C in the region up to
 37 at% Y
;
_journal_name_full 'Journal of Alloys Compd.'
_journal_page_first 41
_journal_page_last 46
_journal_volume 368
_journal_year 2004
_chemical_formula_sum 'Ga2.49 Ge0.51 Y'
_chemical_name_systematic 'Y (Ge0.51 Ga2.49)'
_space_group_IT_number 21
_symmetry_space_group_name_Hall 'C 2 2'
_symmetry_space_group_name_H-M 'C 2 2 2'
_cell_angle_alpha 90
_cell_angle_beta 90
_cell_angle_gamma 90
_cell_formula_units_Z 26
_cell_length_a 8.425
_cell_length_b 22.64
_cell_length_c 10.596
_cell_volume 2021.102
_citation_journal_id_ASTM JALCEU
_cod_data_source_file Speka_JALCEU_2004_1413.cif
_cod_data_source_block Ga2.49Ge0.51Y1
_cod_original_formula_sum 'Ga2.49 Ge0.51 Y1'
_cod_database_code 1533733

loop_
_symmetry_equiv_pos_as_xyz
x,y,z
-x,-y,z
x,-y,-z
-x,y,-z
x+1/2,y+1/2,z
-x+1/2,-y+1/2,z
x+1/2,-y+1/2,-z
-x+1/2,y+1/2,-z

loop_
_atom_site_label
_atom_site_type_symbol
_atom_site_fract_x
_atom_site_fract_y
_atom_site_fract_z
_atom_site_occupancy
_atom_site_U_iso_or_equiv
Y6 Y 0.25 0.097 0 1 0.0
Ge12 Ge 0.75 0.899 0.713 0.17 0.0
Ge2 Ge 0 0.31 0 0.17 0.0
Ga6 Ga 0.25 0.056 0.488 0.83 0.0
Ge13 Ge 0.174 0 0.182 0.17 0.0
Y2 Y 0.75 0.75 0.782 1 0.0
Ge8 Ge 0.5 0.143 0.211 0.17 0.0
Ge1 Ge 0 0.193 0 0.17 0.0
Ga1 Ga 0 0.193 0 0.83 0.0
Ga10 Ga 0.25 0.105 0.29 0.83 0.0
Ga13 Ga 0.174 0 0.182 0.83 0.0
Ga12 Ga 0.75 0.899 0.713 0.83 0.0
Y3 Y 0.5 0 0 1 0.0
Ge11 Ge 0.5 0.157 0.5 0.17 0.0
Ge9 Ge 0 0.156 0.5 0.17 0.0
Y5 Y 0.25 0.25 0.5 1 0.0
Ge7 Ge 0.019 0.155 0.205 0.17 0.0
Ge3 Ge 0.08 0.262 0.294 0.17 0.0
Ga11 Ga 0.5 0.157 0.5 0.83 0.0
Ga4 Ga 0 0 0 0.83 0.0
Y1 Y 0 0 0.385 1 0.0
Y4 Y 0.5 0 0.284 1 0.0
Ge4 Ge 0 0 0 0.17 0.0
Ge10 Ge 0.25 0.105 0.29 0.17 0.0
Ga7 Ga 0.019 0.155 0.205 0.83 0.0
Ga9 Ga 0 0.156 0.5 0.83 0.0
Ge5 Ge 0.25 0.25 0.062 0.17 0.0
Ga5 Ga 0.25 0.25 0.062 0.83 0.0
Ge6 Ge 0.25 0.056 0.488 0.17 0.0
Ga3 Ga 0.08 0.262 0.294 0.83 0.0
Ga8 Ga 0.5 0.143 0.211 0.83 0.0
Ga2 Ga 0 0.31 0 0.83 0.0
